data_4032186
loop_
_publ_author_name
'Mukherjee, Prasun'
'Das, Asish R.'

_publ_section_title
;
 Spirocyclopropanes from Intramolecular Cyclopropanation of
 Pyranopyrazoles and Pyranopyrimidine-diones and Lewis Acid Mediated (3 +
 2) Cycloadditions of Spirocyclopropylpyrazolones.
;
_journal_issue 5
_journal_name_full 'The Journal of organic chemistry'
_journal_page_first 2794
_journal_page_last 2802
_journal_paper_doi 10.1021/acs.joc.7b00089
_journal_volume 82
_journal_year 2017
_chemical_formula_moiety 'C22 H16 N4 O3'
_chemical_formula_sum 'C22 H16 N4 O3'
_chemical_formula_weight 384.39
_chemical_name_systematic
; 
 ? 
;
_space_group_IT_number 2
_symmetry_cell_setting triclinic
_symmetry_space_group_name_Hall '-P 1'
_symmetry_space_group_name_H-M 'P -1'
_atom_sites_solution_hydrogens geom
_atom_sites_solution_primary direct
_atom_sites_solution_secondary difmap
_audit_creation_method SHELXL-97
_cell_angle_alpha 87.141(2)
_cell_angle_beta 69.537(2)
_cell_angle_gamma 75.045(2)
_cell_formula_units_Z 2
_cell_length_a 9.9417(4)
_cell_length_b 10.1104(4)
_cell_length_c 10.6132(5)
_cell_measurement_reflns_used 4323
_cell_measurement_temperature 296(2)
_cell_measurement_theta_max 30.65
_cell_measurement_theta_min 2.26
_cell_volume 964.65(7)
_computing_cell_refinement 'Bruker SAINT'
_computing_data_collection 'Bruker APEX2'
_computing_data_reduction 'Bruker SAINT'
_computing_molecular_graphics 'Bruker SHELXTL'
_computing_publication_material 'Bruker SHELXTL'
_computing_structure_refinement 'SHELXL-97 (Sheldrick, 2008)'
_computing_structure_solution 'SHELXS-97 (Sheldrick, 2008)'
_diffrn_ambient_temperature 296(2)
_diffrn_measured_fraction_theta_full 0.983
_diffrn_measured_fraction_theta_max 0.983
_diffrn_measurement_device_type 'Bruker APEX-II CCD'
_diffrn_measurement_method '\f and \w scans'
_diffrn_radiation_monochromator graphite
_diffrn_radiation_source 'fine-focus sealed tube'
_diffrn_radiation_type MoK\a
_diffrn_radiation_wavelength 0.71073
_diffrn_reflns_av_R_equivalents 0.0201
_diffrn_reflns_av_sigmaI/netI 0.0257
_diffrn_reflns_limit_h_max 11
_diffrn_reflns_limit_h_min -12
_diffrn_reflns_limit_k_max 12
_diffrn_reflns_limit_k_min -12
_diffrn_reflns_limit_l_max 13
_diffrn_reflns_limit_l_min -13
_diffrn_reflns_number 10938
_diffrn_reflns_theta_full 27.00
_diffrn_reflns_theta_max 27.00
_diffrn_reflns_theta_min 2.05
_exptl_absorpt_coefficient_mu 0.091
_exptl_crystal_colour light-yellow
_exptl_crystal_density_diffrn 1.323
_exptl_crystal_density_method 'not measured'
_exptl_crystal_description needle
_exptl_crystal_F_000 400
_refine_diff_density_max 0.213
_refine_diff_density_min -0.186
_refine_diff_density_rms 0.038
_refine_ls_extinction_method none
_refine_ls_goodness_of_fit_ref 0.787
_refine_ls_hydrogen_treatment mixed
_refine_ls_matrix_type full
_refine_ls_number_parameters 263
_refine_ls_number_reflns 4146
_refine_ls_number_restraints 0
_refine_ls_restrained_S_all 0.787
_refine_ls_R_factor_all 0.0515
_refine_ls_R_factor_gt 0.0419
_refine_ls_shift/su_max 0.010
_refine_ls_shift/su_mean 0.001
_refine_ls_structure_factor_coef Fsqd
_refine_ls_weighting_details 'calc w=1/[\s^2^(Fo^2^)+(0.1490P)^2^+0.1580P] where P=(Fo^2^+2Fc^2^)/3'
_refine_ls_weighting_scheme calc
_refine_ls_wR_factor_gt 0.1408
_refine_ls_wR_factor_ref 0.1613
_reflns_number_gt 3358
_reflns_number_total 4216
_reflns_threshold_expression >2sigma(I)
_cod_data_source_file jo7b00089_si_002.cif
_cod_data_source_block ard_pm_az1a_0m
_cod_depositor_comments
;
The following automatic conversions were performed:

'_symmetry_cell_setting' value 'Triclinic' changed to 'triclinic'
according to
/usr/data/users/saulius/crontab/automatic-downloads/rss-feeds/ACS/lib/dictionaries/cif_core.dic
dictionary named 'cif_core.dic' version 2.4.2 from 2011-04-26.

Automatic conversion script
Id: cif_fix_values 4268 2015-11-12 08:31:59Z antanas 

 Adding full bibliography for 4032186.cif.
;
_cod_original_sg_symbol_H-M P-1
_cod_database_code 4032186

loop_
_symmetry_equiv_pos_as_xyz
'x, y, z'
'-x, -y, -z'

loop_
_atom_site_label
_atom_site_type_symbol
_atom_site_fract_x
_atom_site_fract_y
_atom_site_fract_z
_atom_site_U_iso_or_equiv
_atom_site_adp_type
_atom_site_occupancy
_atom_site_symmetry_multiplicity
_atom_site_calc_flag
_atom_site_refinement_flags
O2 O 0.87795(13) -0.23427(11) 0.85377(11) 0.0580(3) Uani 1 1 d .
O3 O 0.72157(12) -0.26679(10) 1.05656(11) 0.0514(3) Uani 1 1 d .
N1 N 0.56384(12) 0.14771(11) 1.09267(11) 0.0387(3) Uani 1 1 d .
N2 N 0.60349(13) 0.00685(11) 1.09641(11) 0.0397(3) Uani 1 1 d .
O1 O 0.63968(13) 0.31301(10) 0.94267(11) 0.0527(3) Uani 1 1 d .
C4 C 0.2349(2) 0.3666(2) 1.4356(2) 0.0727(5) Uani 1 1 d .
H9 H 0.1601 0.4143 1.5111 0.087 Uiso 1 1 calc R
C5 C 0.2866(2) 0.4338(2) 1.3207(2) 0.0702(5) Uani 1 1 d .
H10 H 0.2473 0.5277 1.3192 0.084 Uiso 1 1 calc R
C6 C 0.39679(19) 0.36429(17) 1.20641(17) 0.0553(4) Uani 1 1 d .
H11 H 0.4318 0.4109 1.1289 0.066 Uiso 1 1 calc R
C1 C 0.45376(15) 0.22447(14) 1.20948(13) 0.0409(3) Uani 1 1 d .
C7 C 0.64897(15) 0.19577(13) 0.97466(13) 0.0382(3) Uani 1 1 d .
C8 C 0.75586(14) 0.06736(13) 0.89821(12) 0.0366(3) Uani 1 1 d .
C11 C 0.82385(15) 0.04849(14) 0.74643(12) 0.0384(3) Uani 1 1 d .
H1 H 0.8499 -0.0471 0.7141 0.046 Uiso 1 1 calc R
C17 C 0.77635(16) 0.14878(14) 0.65246(13) 0.0409(3) Uani 1 1 d .
C18 C 0.88298(19) 0.18583(16) 0.54199(14) 0.0528(4) Uani 1 1 d .
H12 H 0.9828 0.1569 0.5326 0.063 Uiso 1 1 calc R
C19 C 0.8405(3) 0.26599(19) 0.44574(16) 0.0673(5) Uani 1 1 d .
H13 H 0.9117 0.2912 0.3720 0.081 Uiso 1 1 calc R
C20 C 0.6923(3) 0.3084(2) 0.45940(18) 0.0720(6) Uani 1 1 d .
H14 H 0.6640 0.3607 0.3939 0.086 Uiso 1 1 calc R
C9 C 0.71384(14) -0.04212(13) 0.98837(12) 0.0364(3) Uani 1 1 d .
C21 C 0.5868(2) 0.2736(2) 0.56952(19) 0.0664(5) Uani 1 1 d .
H15 H 0.4870 0.3033 0.5788 0.080 Uiso 1 1 calc R
C22 C 0.62767(18) 0.19474(17) 0.66667(15) 0.0506(4) Uani 1 1 d .
H16 H 0.5554 0.1725 0.7416 0.061 Uiso 1 1 calc R
C10 C 0.91961(15) 0.07431(14) 0.82242(13) 0.0401(3) Uani 1 1 d .
C13 C 0.95154(17) 0.20767(17) 0.81558(15) 0.0499(4) Uani 1 1 d .
N4 N 0.9880(2) 0.30628(18) 0.80538(19) 0.0759(5) Uani 1 1 d .
C12 C 1.03958(16) -0.03381(16) 0.83931(14) 0.0451(3) Uani 1 1 d .
N3 N 1.13621(17) -0.11232(16) 0.85604(16) 0.0626(4) Uani 1 1 d .
C14 C 0.78006(15) -0.19137(14) 0.95844(14) 0.0406(3) Uani 1 1 d .
C15 C 0.7918(2) -0.41458(16) 1.03359(19) 0.0643(5) Uani 1 1 d .
H2 H 0.7666 -0.4509 0.9644 0.077 Uiso 1 1 calc R
H3 H 0.8990 -0.4308 1.0033 0.077 Uiso 1 1 calc R
C16 C 0.7401(3) -0.4829(2) 1.1581(2) 0.0861(7) Uani 1 1 d .
H5 H 0.7662 -0.4472 1.2260 0.129 Uiso 1 1 calc R
H4 H 0.7857 -0.5796 1.1435 0.129 Uiso 1 1 calc R
H6 H 0.6341 -0.4672 1.1871 0.129 Uiso 1 1 calc R
C2 C 0.40462(19) 0.15635(18) 1.32607(15) 0.0539(4) Uani 1 1 d .
H7 H 0.4453 0.0630 1.3290 0.065 Uiso 1 1 calc R
C3 C 0.2941(2) 0.2286(2) 1.43856(18) 0.0678(5) Uani 1 1 d .
H8 H 0.2597 0.1829 1.5168 0.081 Uiso 1 1 calc R

loop_
_atom_site_aniso_label
_atom_site_aniso_U_11
_atom_site_aniso_U_22
_atom_site_aniso_U_33
_atom_site_aniso_U_23
_atom_site_aniso_U_13
_atom_site_aniso_U_12
O2 0.0600(7) 0.0405(6) 0.0531(6) -0.0030(5) 0.0003(5) -0.0054(5)
O3 0.0562(6) 0.0334(5) 0.0519(6) 0.0059(4) -0.0081(5) -0.0057(4)
N1 0.0364(6) 0.0337(6) 0.0399(6) -0.0008(4) -0.0080(5) -0.0056(4)
N2 0.0397(6) 0.0352(6) 0.0411(6) 0.0027(4) -0.0108(5) -0.0090(5)
O1 0.0610(7) 0.0345(5) 0.0505(6) 0.0044(4) -0.0087(5) -0.0071(5)
C4 0.0580(10) 0.0774(13) 0.0618(10) -0.0269(9) 0.0026(8) -0.0090(9)
C5 0.0639(11) 0.0552(10) 0.0713(11) -0.0178(9) -0.0095(9) 0.0029(8)
C6 0.0525(9) 0.0461(8) 0.0554(9) -0.0062(7) -0.0097(7) -0.0034(7)
C1 0.0344(7) 0.0433(7) 0.0420(7) -0.0067(6) -0.0088(5) -0.0093(6)
C7 0.0384(6) 0.0355(7) 0.0383(6) 0.0012(5) -0.0114(5) -0.0081(5)
C8 0.0370(7) 0.0342(6) 0.0361(6) 0.0018(5) -0.0106(5) -0.0078(5)
C11 0.0403(7) 0.0374(7) 0.0348(6) -0.0016(5) -0.0096(5) -0.0096(5)
C17 0.0491(8) 0.0379(7) 0.0329(6) -0.0010(5) -0.0108(5) -0.0109(6)
C18 0.0578(9) 0.0499(8) 0.0378(7) -0.0023(6) -0.0026(6) -0.0109(7)
C19 0.0926(14) 0.0562(10) 0.0346(7) 0.0055(7) -0.0027(8) -0.0157(9)
C20 0.1012(16) 0.0615(11) 0.0443(9) 0.0089(8) -0.0272(9) -0.0044(10)
C9 0.0360(6) 0.0342(7) 0.0377(6) 0.0017(5) -0.0123(5) -0.0077(5)
C21 0.0733(12) 0.0680(11) 0.0601(10) 0.0063(8) -0.0340(9) -0.0076(9)
C22 0.0524(9) 0.0534(9) 0.0460(7) 0.0060(6) -0.0177(6) -0.0136(7)
C10 0.0376(7) 0.0411(7) 0.0380(6) -0.0011(5) -0.0083(5) -0.0106(5)
C13 0.0469(8) 0.0519(9) 0.0496(8) -0.0019(6) -0.0107(6) -0.0181(7)
N4 0.0770(11) 0.0643(10) 0.0887(12) -0.0013(8) -0.0182(9) -0.0363(9)
C12 0.0397(7) 0.0517(8) 0.0417(7) -0.0053(6) -0.0118(6) -0.0100(6)
N3 0.0514(8) 0.0689(10) 0.0653(9) -0.0117(7) -0.0269(7) 0.0003(7)
C14 0.0395(7) 0.0351(7) 0.0440(7) 0.0022(5) -0.0128(6) -0.0066(5)
C15 0.0780(12) 0.0337(8) 0.0687(11) 0.0056(7) -0.0196(9) -0.0023(8)
C16 0.1186(19) 0.0448(10) 0.0805(13) 0.0169(9) -0.0210(13) -0.0184(11)
C2 0.0554(9) 0.0519(9) 0.0457(8) -0.0026(6) -0.0060(7) -0.0141(7)
C3 0.0647(11) 0.0776(12) 0.0486(9) -0.0078(8) 0.0008(8) -0.0240(10)

loop_
_atom_type_symbol
_atom_type_description
_atom_type_scat_dispersion_real
_atom_type_scat_dispersion_imag
_atom_type_scat_source
C C 0.0033 0.0016 'International Tables Vol C Tables 4.2.6.8 and 6.1.1.4'
H H 0.0000 0.0000 'International Tables Vol C Tables 4.2.6.8 and 6.1.1.4'
N N 0.0061 0.0033 'International Tables Vol C Tables 4.2.6.8 and 6.1.1.4'
O O 0.0106 0.0060 'International Tables Vol C Tables 4.2.6.8 and 6.1.1.4'

loop_
_geom_angle_atom_site_label_1
_geom_angle_atom_site_label_2
_geom_angle_atom_site_label_3
_geom_angle
C14 O3 C15 114.51(12)
N2 N1 C7 112.74(10)
N2 N1 C1 118.38(11)
C7 N1 C1 128.67(11)
C9 N2 N1 108.93(10)
C5 C4 C3 119.57(16)
C5 C4 H9 120.2
C3 C4 H9 120.2
C4 C5 C6 121.08(18)
C4 C5 H10 119.5
C6 C5 H10 119.5
C1 C6 C5 118.95(16)
C1 C6 H11 120.5
C5 C6 H11 120.5
C2 C1 C6 120.33(14)
C2 C1 N1 118.76(13)
C6 C1 N1 120.92(13)
O1 C7 N1 127.84(13)
O1 C7 C8 128.58(12)
N1 C7 C8 103.57(10)
C9 C8 C7 103.31(10)
C9 C8 C11 123.92(12)
C7 C8 C11 125.31(11)
C9 C8 C10 124.12(11)
C7 C8 C10 116.65(11)
C11 C8 C10 59.22(8)
C17 C11 C8 123.67(11)
C17 C11 C10 122.21(11)
C8 C11 C10 61.98(8)
C17 C11 H1 113.2
C8 C11 H1 113.2
C10 C11 H1 113.2
C22 C17 C18 119.50(14)
C22 C17 C11 120.53(12)
C18 C17 C11 119.66(14)
C19 C18 C17 119.97(17)
C19 C18 H12 120.0
C17 C18 H12 120.0
C20 C19 C18 119.97(16)
C20 C19 H13 120.0
C18 C19 H13 120.0
C21 C20 C19 120.06(16)
C21 C20 H14 120.0
C19 C20 H14 120.0
N2 C9 C8 111.43(11)
N2 C9 C14 122.64(12)
C8 C9 C14 125.81(11)
C20 C21 C22 120.50(19)
C20 C21 H15 119.7
C22 C21 H15 119.7
C21 C22 C17 119.97(15)
C21 C22 H16 120.0
C17 C22 H16 120.0
C12 C10 C13 111.58(12)
C12 C10 C11 121.74(12)
C13 C10 C11 118.82(12)
C12 C10 C8 118.86(11)
C13 C10 C8 117.71(12)
C11 C10 C8 58.81(8)
N4 C13 C10 174.54(18)
N3 C12 C10 175.57(16)
O2 C14 O3 125.53(13)
O2 C14 C9 121.16(12)
O3 C14 C9 113.30(12)
C16 C15 O3 109.21(15)
C16 C15 H2 109.8
O3 C15 H2 109.8
C16 C15 H3 109.8
O3 C15 H3 109.8
H2 C15 H3 108.3
C15 C16 H5 109.5
C15 C16 H4 109.5
H5 C16 H4 109.5
C15 C16 H6 109.5
H5 C16 H6 109.5
H4 C16 H6 109.5
C1 C2 C3 119.36(16)
C1 C2 H7 120.3
C3 C2 H7 120.3
C4 C3 C2 120.67(17)
C4 C3 H8 119.7
C2 C3 H8 119.7

loop_
_geom_bond_atom_site_label_1
_geom_bond_atom_site_label_2
_geom_bond_distance
O2 C14 1.2014(18)
O3 C14 1.3154(17)
O3 C15 1.4692(19)
N1 N2 1.3786(16)
N1 C7 1.3898(17)
N1 C1 1.4303(17)
N2 C9 1.2885(17)
O1 C7 1.2059(16)
C4 C5 1.368(3)
C4 C3 1.371(3)
C4 H9 0.9300
C5 C6 1.387(2)
C5 H10 0.9300
C6 C1 1.384(2)
C6 H11 0.9300
C1 C2 1.382(2)
C7 C8 1.5044(19)
C8 C9 1.4727(17)
C8 C11 1.5136(17)
C8 C10 1.5620(18)
C11 C17 1.4924(18)
C11 C10 1.5202(19)
C11 H1 0.9800
C17 C22 1.386(2)
C17 C18 1.390(2)
C18 C19 1.386(2)
C18 H12 0.9300
C19 C20 1.380(3)
C19 H13 0.9300
C20 C21 1.372(3)
C20 H14 0.9300
C9 C14 1.4833(19)
C21 C22 1.381(2)
C21 H15 0.9300
C22 H16 0.9300
C10 C12 1.451(2)
C10 C13 1.456(2)
C13 N4 1.134(2)
C12 N3 1.138(2)
C15 C16 1.451(3)
C15 H2 0.9700
C15 H3 0.9700
C16 H5 0.9600
C16 H4 0.9600
C16 H6 0.9600
C2 C3 1.386(2)
C2 H7 0.9300
C3 H8 0.9300
